data_4303471
loop_
_publ_author_name
'Martina E. Judmaier'
'Andreas Wallner'
'Gregor N. Stipicic'
'Karl Kirchner'
'Judith Baumgartner'
'Ferdinand Belaj'
'Nadia C. M\"osch-Zanetti'

_publ_section_title
;
Molybdenum(VI) Dioxo Complexes with Tridentate Phenolate Ligands
;
_journal_name_full 'Inorganic Chemistry'
_journal_page_first 10211
_journal_page_last 10221
_journal_paper_doi 10.1021/ic901201s
_journal_volume 48
_journal_year 2009
_chemical_formula_sum 'C32 H46 Cl Mo N O3 S'
_chemical_formula_weight 656.15
_chemical_name_systematic
; 
 ? 
;
_space_group_IT_number 4
_symmetry_cell_setting monoclinic
_symmetry_space_group_name_Hall 'P 2yb'
_symmetry_space_group_name_H-M 'P 1 21 1'
_atom_sites_solution_hydrogens geom
_atom_sites_solution_primary direct
_atom_sites_solution_secondary difmap
_audit_creation_method SHELXL-97
_cell_angle_alpha 90.00
_cell_angle_beta 108.19(3)
_cell_angle_gamma 90.00
_cell_formula_units_Z 2
_cell_length_a 10.330(2)
_cell_length_b 11.243(2)
_cell_length_c 14.653(3)
_cell_measurement_reflns_used 1097
_cell_measurement_temperature 100(2)
_cell_measurement_theta_max 34.884
_cell_measurement_theta_min 4.665
_cell_volume 1616.8(6)
_computing_cell_refinement 'Bruker XSCANS'
_computing_data_collection 'Bruker XSCANS'
_computing_data_reduction 'Bruker SHELXTL'
_computing_molecular_graphics 'Bruker SHELXTL'
_computing_publication_material 'Bruker SHELXTL'
_computing_structure_refinement 'SHELXL-97 (Sheldrick, 1997)'
_computing_structure_solution 'SHELXS-97 (Sheldrick, 1990)'
_diffrn_ambient_temperature 100(2)
_diffrn_measured_fraction_theta_full 0.999
_diffrn_measured_fraction_theta_max 0.999
_diffrn_measurement_device_type 'SMART APEX'
_diffrn_measurement_method '\w scans'
_diffrn_radiation_monochromator graphite
_diffrn_radiation_source 'fine-focus sealed tube'
_diffrn_radiation_type MoK\a
_diffrn_radiation_wavelength 0.71073
_diffrn_reflns_av_R_equivalents 0.0928
_diffrn_reflns_av_sigmaI/netI 0.1467
_diffrn_reflns_limit_h_max 12
_diffrn_reflns_limit_h_min -12
_diffrn_reflns_limit_k_max 13
_diffrn_reflns_limit_k_min -13
_diffrn_reflns_limit_l_max 17
_diffrn_reflns_limit_l_min -17
_diffrn_reflns_number 11658
_diffrn_reflns_theta_full 25.00
_diffrn_reflns_theta_max 25.00
_diffrn_reflns_theta_min 2.08
_exptl_absorpt_coefficient_mu 0.584
_exptl_absorpt_correction_T_max 0.9021
_exptl_absorpt_correction_T_min 0.8261
_exptl_absorpt_correction_type multi-scan
_exptl_absorpt_process_details SADABS
_exptl_crystal_colour red
_exptl_crystal_density_diffrn 1.348
_exptl_crystal_density_method 'not measured'
_exptl_crystal_description plates
_exptl_crystal_F_000 688
_exptl_crystal_size_max 0.34
_exptl_crystal_size_mid 0.20
_exptl_crystal_size_min 0.18
_refine_diff_density_max 1.058
_refine_diff_density_min -1.597
_refine_diff_density_rms 0.120
_refine_ls_abs_structure_details 'Flack H D (1983), Acta Cryst. A39, 876-881'
_refine_ls_abs_structure_Flack 0.04(8)
_refine_ls_extinction_method none
_refine_ls_goodness_of_fit_ref 1.088
_refine_ls_hydrogen_treatment constr
_refine_ls_matrix_type full
_refine_ls_number_parameters 390
_refine_ls_number_reflns 5619
_refine_ls_number_restraints 61
_refine_ls_restrained_S_all 1.083
_refine_ls_R_factor_all 0.1108
_refine_ls_R_factor_gt 0.0870
_refine_ls_shift/su_max 0.000
_refine_ls_shift/su_mean 0.000
_refine_ls_structure_factor_coef Fsqd
_refine_ls_weighting_details 'calc w=1/[\s^2^(Fo^2^)+(0.0541P)^2^+1.2156P] where P=(Fo^2^+2Fc^2^)/3'
_refine_ls_weighting_scheme calc
_refine_ls_wR_factor_gt 0.1554
_refine_ls_wR_factor_ref 0.1667
_reflns_number_gt 4380
_reflns_number_total 5619
_reflns_threshold_expression >2sigma(I)
_cod_data_source_file ic901201s_si_002_4.cif
_cod_data_source_block complex2
_cod_database_code 4303471

loop_
_symmetry_equiv_pos_as_xyz
'x, y, z'
'-x, y+1/2, -z'

loop_
_atom_site_label
_atom_site_type_symbol
_atom_site_fract_x
_atom_site_fract_y
_atom_site_fract_z
_atom_site_U_iso_or_equiv
_atom_site_adp_type
_atom_site_occupancy
_atom_site_symmetry_multiplicity
_atom_site_calc_flag
_atom_site_refinement_flags
_atom_site_disorder_assembly
_atom_site_disorder_group
C15 C -0.0068(15) 0.6823(13) 0.0908(10) 0.021(4) Uani 0.682(13) 1 d PU A 1
H15A H -0.0858 0.6301 0.0607 0.025 Uiso 0.682(13) 1 calc PR A 1
H15B H -0.0405 0.7650 0.0889 0.025 Uiso 0.682(13) 1 calc PR A 1
C16 C 0.1427(15) 0.5566(12) 0.0395(11) 0.022(4) Uani 0.682(13) 1 d PU A 1
H16A H 0.0662 0.5037 0.0056 0.027 Uiso 0.682(13) 1 calc PR A 1
H16B H 0.1765 0.5306 0.1073 0.027 Uiso 0.682(13) 1 calc PR A 1
C18 C 0.0051(16) 0.7049(13) -0.0659(10) 0.029(4) Uani 0.682(13) 1 d PU A 1
H18A H -0.0649 0.6437 -0.0894 0.043 Uiso 0.682(13) 1 calc PR A 1
H18B H 0.0628 0.7084 -0.1077 0.043 Uiso 0.682(13) 1 calc PR A 1
H18C H -0.0387 0.7823 -0.0661 0.043 Uiso 0.682(13) 1 calc PR A 1
C33 C 0.079(2) 0.568(2) 0.1066(17) 0.002(5) Uani 0.318(13) 1 d PU A 2
H33A H 0.1613 0.5166 0.1245 0.002 Uiso 0.318(13) 1 calc PR A 2
H33B H -0.0022 0.5183 0.0766 0.002 Uiso 0.318(13) 1 calc PR A 2
C34 C -0.038(3) 0.730(3) 0.005(2) 0.017(7) Uani 0.318(13) 1 d PU A 2
H34A H -0.1060 0.6716 -0.0306 0.025 Uiso 0.318(13) 1 calc PR A 2
H34B H -0.0357 0.7968 -0.0372 0.025 Uiso 0.318(13) 1 calc PR A 2
H34C H -0.0620 0.7582 0.0606 0.025 Uiso 0.318(13) 1 calc PR A 2
C35 C 0.113(4) 0.611(3) -0.049(2) 0.037(9) Uani 0.318(13) 1 d PU A 2
H35A H 0.1157 0.6681 -0.0998 0.044 Uiso 0.318(13) 1 calc PR A 2
H35B H 0.0381 0.5533 -0.0767 0.044 Uiso 0.318(13) 1 calc PR A 2
Mo1 Mo 0.26801(8) 0.82231(7) 0.10370(6) 0.0225(2) Uani 1 1 d . A .
Cl1 Cl 0.2525(3) 0.8635(2) -0.0590(2) 0.0485(9) Uani 1 1 d . . .
N1 N 0.0926(8) 0.6745(7) 0.0363(6) 0.0213(19) Uani 1 1 d . . .
S1 S 0.4023(3) 0.6219(3) 0.0741(2) 0.0346(7) Uani 1 1 d . . .
O1 O 0.2792(8) 0.7312(8) 0.2162(5) 0.041(2) Uani 1 1 d . . .
O2 O 0.4196(8) 0.8952(7) 0.1474(5) 0.0375(19) Uani 1 1 d . . .
O3 O 0.1446(9) 0.9187(7) 0.1092(8) 0.064(3) Uani 1 1 d . . .
C1 C 0.0643(12) 0.6422(13) 0.2012(8) 0.051(4) Uani 1 1 d . . .
C2 C -0.0260(12) 0.5900(10) 0.2435(7) 0.031(3) Uani 1 1 d . A .
H2 H -0.1095 0.5569 0.2043 0.038 Uiso 1 1 calc R . .
C3 C 0.0065(9) 0.5866(8) 0.3429(7) 0.018(2) Uani 1 1 d . . .
C4 C 0.1340(9) 0.6358(8) 0.3966(7) 0.021(2) Uani 1 1 d . A .
H4 H 0.1572 0.6345 0.4646 0.026 Uiso 1 1 calc R . .
C5 C 0.2265(9) 0.6850(8) 0.3578(7) 0.018(2) Uani 1 1 d . . .
C6 C 0.1872(11) 0.6869(9) 0.2581(8) 0.030(3) Uani 1 1 d . A .
C7 C -0.0883(10) 0.5315(9) 0.3930(8) 0.024(2) Uani 1 1 d . A .
C8 C -0.2258(11) 0.4912(10) 0.3208(7) 0.027(3) Uani 1 1 d . . .
H8A H -0.2691 0.5587 0.2804 0.041 Uiso 1 1 calc R A .
H8B H -0.2859 0.4620 0.3560 0.041 Uiso 1 1 calc R . .
H8C H -0.2094 0.4275 0.2801 0.041 Uiso 1 1 calc R . .
C9 C -0.1201(10) 0.6191(10) 0.4633(8) 0.031(3) Uani 1 1 d . . .
H9A H -0.0357 0.6394 0.5140 0.046 Uiso 1 1 calc R A .
H9B H -0.1843 0.5824 0.4919 0.046 Uiso 1 1 calc R . .
H9C H -0.1606 0.6914 0.4288 0.046 Uiso 1 1 calc R . .
C10 C -0.0172(11) 0.4194(9) 0.4500(8) 0.035(3) Uani 1 1 d . . .
H10A H -0.0087 0.3581 0.4047 0.053 Uiso 1 1 calc R A .
H10B H -0.0720 0.3887 0.4887 0.053 Uiso 1 1 calc R . .
H10C H 0.0736 0.4412 0.4922 0.053 Uiso 1 1 calc R . .
C11 C 0.3615(11) 0.7353(10) 0.4240(7) 0.023(3) Uani 1 1 d U A .
C12 C 0.3775(12) 0.7256(10) 0.5285(7) 0.037(3) Uani 1 1 d . . .
H12A H 0.2987 0.7621 0.5413 0.056 Uiso 1 1 calc R A .
H12B H 0.4608 0.7668 0.5657 0.056 Uiso 1 1 calc R . .
H12C H 0.3833 0.6416 0.5471 0.056 Uiso 1 1 calc R . .
C13 C 0.3630(11) 0.8710(8) 0.3998(8) 0.024(3) Uani 1 1 d . . .
H13A H 0.2843 0.9101 0.4106 0.036 Uiso 1 1 calc R A .
H13B H 0.3586 0.8805 0.3325 0.036 Uiso 1 1 calc R . .
H13C H 0.4471 0.9072 0.4413 0.036 Uiso 1 1 calc R . .
C14 C 0.4842(9) 0.6762(9) 0.4040(8) 0.030(3) Uani 1 1 d . . .
H14A H 0.5684 0.7152 0.4424 0.045 Uiso 1 1 calc R A .
H14B H 0.4749 0.6839 0.3356 0.045 Uiso 1 1 calc R . .
H14C H 0.4874 0.5918 0.4212 0.045 Uiso 1 1 calc R . .
C17 C 0.2607(11) 0.5406(10) -0.0066(9) 0.041(3) Uani 1 1 d . A .
H17A H 0.2345 0.5745 -0.0722 0.049 Uiso 1 1 calc R B 1
H17B H 0.2838 0.4556 -0.0096 0.049 Uiso 1 1 calc R B 1
C19 C 0.5014(12) 0.6498(10) -0.0056(9) 0.040(3) Uani 1 1 d U A .
H19A H 0.5314 0.5735 -0.0262 0.048 Uiso 1 1 calc R . .
H19B H 0.4453 0.6925 -0.0636 0.048 Uiso 1 1 calc R . .
C20 C 0.6241(12) 0.7240(12) 0.0467(9) 0.050(4) Uani 1 1 d . . .
H20A H 0.5937 0.8006 0.0645 0.074 Uiso 1 1 calc R A .
H20B H 0.6802 0.7374 0.0047 0.074 Uiso 1 1 calc R . .
H20C H 0.6779 0.6821 0.1048 0.074 Uiso 1 1 calc R . .
C21 C 0.4152(9) 0.3106(12) 0.2081(6) 0.026(2) Uani 1 1 d . . .
H21 H 0.4741 0.3330 0.1725 0.031 Uiso 1 1 calc R . .
C22 C 0.3649(12) 0.3979(10) 0.2575(8) 0.035(3) Uani 1 1 d . . .
H22 H 0.3883 0.4792 0.2544 0.042 Uiso 1 1 calc R . .
C23 C 0.2812(12) 0.3640(10) 0.3102(9) 0.036(3) Uani 1 1 d . . .
H23 H 0.2488 0.4207 0.3460 0.043 Uiso 1 1 calc R . .
C24 C 0.2459(11) 0.2458(10) 0.3096(9) 0.029(3) Uani 1 1 d . . .
H24 H 0.1853 0.2219 0.3433 0.035 Uiso 1 1 calc R . .
C25 C 0.2940(11) 0.1645(9) 0.2633(8) 0.031(3) Uani 1 1 d . . .
H25 H 0.2694 0.0834 0.2657 0.037 Uiso 1 1 calc R . .
C26 C 0.3806(10) 0.1972(9) 0.2112(7) 0.026(2) Uani 1 1 d . . .
H26 H 0.4146 0.1385 0.1779 0.031 Uiso 1 1 calc R . .
C27 C 0.7581(12) 0.1167(9) 0.2845(8) 0.030(3) Uani 1 1 d . . .
H27 H 0.7124 0.1887 0.2892 0.036 Uiso 1 1 calc R . .
C28 C 0.6943(11) 0.0085(11) 0.2875(7) 0.036(3) Uani 1 1 d . . .
H28 H 0.6048 0.0059 0.2925 0.044 Uiso 1 1 calc R . .
C29 C 0.7635(11) -0.0943(10) 0.2830(8) 0.034(3) Uani 1 1 d . . .
H29 H 0.7211 -0.1685 0.2861 0.040 Uiso 1 1 calc R . .
C30 C 0.8908(13) -0.0936(10) 0.2742(9) 0.045(3) Uani 1 1 d . . .
H30 H 0.9359 -0.1658 0.2694 0.054 Uiso 1 1 calc R . .
C31 C 0.9547(12) 0.0187(12) 0.2725(8) 0.036(3) Uani 1 1 d . . .
H31 H 1.0452 0.0227 0.2696 0.043 Uiso 1 1 calc R . .
C32 C 0.8825(10) 0.1211(12) 0.2752(8) 0.036(3) Uani 1 1 d . . .
H32 H 0.9220 0.1962 0.2703 0.043 Uiso 1 1 calc R . .

loop_
_atom_site_aniso_label
_atom_site_aniso_U_11
_atom_site_aniso_U_22
_atom_site_aniso_U_33
_atom_site_aniso_U_23
_atom_site_aniso_U_13
_atom_site_aniso_U_12
C15 0.030(9) 0.020(8) 0.019(8) 0.005(6) 0.017(7) 0.006(7)
C16 0.024(8) 0.020(8) 0.027(8) 0.001(6) 0.013(7) 0.001(6)
C18 0.042(10) 0.026(9) 0.016(8) -0.005(7) 0.006(7) -0.013(8)
C33 0.002(6) 0.002(6) 0.002(6) -0.0002(10) 0.0006(19) -0.0002(10)
C34 0.018(8) 0.019(8) 0.016(8) 0.001(5) 0.009(5) -0.001(5)
C35 0.043(19) 0.04(2) 0.028(18) -0.002(16) 0.017(15) 0.016(17)
Mo1 0.0202(4) 0.0230(4) 0.0269(4) -0.0106(5) 0.0113(3) -0.0049(6)
Cl1 0.063(2) 0.0376(19) 0.0324(16) 0.0179(13) -0.0037(15) -0.0131(14)
N1 0.018(5) 0.031(5) 0.019(5) 0.002(4) 0.012(4) 0.001(4)
S1 0.0305(16) 0.0339(17) 0.0478(19) 0.0107(15) 0.0245(15) 0.0066(13)
O1 0.038(5) 0.071(6) 0.018(4) -0.013(4) 0.013(4) -0.028(4)
O2 0.039(5) 0.050(5) 0.023(4) -0.009(4) 0.009(4) -0.018(4)
O3 0.046(6) 0.038(5) 0.116(9) -0.045(5) 0.037(6) -0.003(4)
C1 0.036(7) 0.090(11) 0.027(7) -0.010(7) 0.009(6) -0.031(7)
C2 0.036(7) 0.050(8) 0.009(6) 0.001(5) 0.008(5) -0.021(6)
C3 0.006(5) 0.019(5) 0.027(6) -0.002(4) 0.004(4) 0.003(4)
C4 0.016(5) 0.023(6) 0.025(6) -0.010(5) 0.006(4) 0.003(4)
C5 0.019(5) 0.015(5) 0.018(5) 0.004(4) 0.005(4) 0.007(4)
C6 0.029(6) 0.023(6) 0.043(7) -0.009(5) 0.019(6) -0.010(5)
C7 0.021(6) 0.020(5) 0.041(7) 0.003(5) 0.022(5) 0.000(4)
C8 0.024(6) 0.037(7) 0.023(7) 0.009(5) 0.011(5) -0.005(5)
C9 0.029(6) 0.037(7) 0.034(6) -0.004(5) 0.022(5) -0.007(5)
C10 0.044(7) 0.030(6) 0.035(7) 0.006(5) 0.018(6) 0.001(6)
C11 0.027(5) 0.025(5) 0.011(5) 0.008(4) -0.003(4) 0.006(5)
C12 0.039(7) 0.040(7) 0.026(7) 0.001(5) 0.002(6) -0.014(6)
C13 0.030(6) 0.011(5) 0.028(6) -0.010(5) 0.006(5) -0.011(5)
C14 0.012(5) 0.026(6) 0.052(8) 0.001(5) 0.012(5) 0.004(5)
C17 0.038(7) 0.030(7) 0.057(9) -0.013(6) 0.019(7) 0.001(6)
C19 0.042(6) 0.047(6) 0.047(6) -0.013(5) 0.035(5) 0.004(5)
C20 0.043(8) 0.072(10) 0.045(8) 0.001(7) 0.030(7) 0.008(7)
C21 0.034(5) 0.022(6) 0.021(5) 0.007(6) 0.008(4) 0.016(6)
C22 0.049(8) 0.023(6) 0.030(7) 0.009(5) 0.005(6) 0.006(6)
C23 0.039(8) 0.028(7) 0.039(7) 0.012(5) 0.009(6) 0.020(5)
C24 0.015(6) 0.028(7) 0.042(8) 0.002(6) 0.007(6) -0.009(5)
C25 0.037(7) 0.016(6) 0.029(6) 0.003(5) -0.007(5) 0.001(5)
C26 0.025(6) 0.025(6) 0.025(6) -0.001(5) 0.005(5) 0.005(5)
C27 0.041(7) 0.012(6) 0.036(7) -0.009(5) 0.009(6) -0.001(5)
C28 0.029(7) 0.066(9) 0.013(6) -0.011(5) 0.004(5) 0.000(6)
C29 0.028(7) 0.038(7) 0.033(7) 0.002(5) 0.006(5) -0.003(5)
C30 0.060(9) 0.023(7) 0.049(8) -0.005(6) 0.012(7) 0.007(6)
C31 0.026(7) 0.059(9) 0.018(7) 0.011(6) 0.002(5) 0.008(6)
C32 0.007(5) 0.065(8) 0.039(7) -0.009(6) 0.013(5) -0.005(6)

loop_
_atom_type_symbol
_atom_type_description
_atom_type_scat_dispersion_real
_atom_type_scat_dispersion_imag
_atom_type_scat_source
C C 0.0033 0.0016 'International Tables Vol C Tables 4.2.6.8 and 6.1.1.4'
H H 0.0000 0.0000 'International Tables Vol C Tables 4.2.6.8 and 6.1.1.4'
N N 0.0061 0.0033 'International Tables Vol C Tables 4.2.6.8 and 6.1.1.4'
O O 0.0106 0.0060 'International Tables Vol C Tables 4.2.6.8 and 6.1.1.4'
S S 0.1246 0.1234 'International Tables Vol C Tables 4.2.6.8 and 6.1.1.4'
Cl Cl 0.1484 0.1585 'International Tables Vol C Tables 4.2.6.8 and 6.1.1.4'
Mo Mo -1.6832 0.6857 'International Tables Vol C Tables 4.2.6.8 and 6.1.1.4'

loop_
_geom_angle_atom_site_label_1
_geom_angle_atom_site_label_2
_geom_angle_atom_site_label_3
_geom_angle
_geom_angle_site_symmetry_1
_geom_angle_site_symmetry_3
_geom_angle_publ_flag
N1 C15 C1 110.2(10) . . ?
N1 C16 C17 114.6(10) . . ?
N1 C33 C1 101.9(14) . . ?
N1 C35 C17 105(2) . . ?
O3 Mo1 O2 106.9(4) . . ?
O3 Mo1 O1 98.4(4) . . ?
O2 Mo1 O1 97.6(3) . . ?
O3 Mo1 Cl1 96.1(4) . . ?
O2 Mo1 Cl1 92.8(3) . . ?
O1 Mo1 Cl1 158.8(2) . . ?
O3 Mo1 N1 88.9(3) . . ?
O2 Mo1 N1 164.2(3) . . ?
O1 Mo1 N1 79.7(3) . . ?
Cl1 Mo1 N1 85.29(19) . . ?
O3 Mo1 S1 162.9(3) . . ?
O2 Mo1 S1 90.2(3) . . ?
O1 Mo1 S1 78.4(3) . . ?
Cl1 Mo1 S1 83.19(10) . . ?
N1 Mo1 S1 74.0(2) . . ?
C16 N1 C34 135.7(15) . . ?
C16 N1 C15 110.1(9) . . ?
C34 N1 C15 53.5(13) . . ?
C16 N1 C35 56.0(15) . . ?
C34 N1 C35 107.4(18) . . ?
C15 N1 C35 140.3(17) . . ?
C16 N1 C18 109.8(10) . . ?
C34 N1 C18 51.2(13) . . ?
C15 N1 C18 102.5(9) . . ?
C35 N1 C18 59.1(14) . . ?
C16 N1 C33 52.3(10) . . ?
C34 N1 C33 105.6(15) . . ?
C15 N1 C33 59.4(10) . . ?
C35 N1 C33 103.7(18) . . ?
C18 N1 C33 130.5(12) . . ?
C16 N1 Mo1 114.1(7) . . ?
C34 N1 Mo1 110.2(12) . . ?
C15 N1 Mo1 107.1(7) . . ?
C35 N1 Mo1 112.5(15) . . ?
C18 N1 Mo1 112.5(7) . . ?
C33 N1 Mo1 116.8(10) . . ?
C19 S1 C17 99.8(6) . . ?
C19 S1 Mo1 112.1(4) . . ?
C17 S1 Mo1 99.9(4) . . ?
C6 O1 Mo1 135.6(7) . . ?
C6 C1 C2 120.0(10) . . ?
C6 C1 C15 123.3(11) . . ?
C2 C1 C15 113.7(10) . . ?
C6 C1 C33 112.3(12) . . ?
C2 C1 C33 113.9(12) . . ?
C15 C1 C33 55.9(10) . . ?
C3 C2 C1 119.9(10) . . ?
C2 C3 C4 116.7(9) . . ?
C2 C3 C7 122.3(9) . . ?
C4 C3 C7 121.0(9) . . ?
C5 C4 C3 125.0(9) . . ?
C4 C5 C6 115.4(9) . . ?
C4 C5 C11 119.9(9) . . ?
C6 C5 C11 124.6(9) . . ?
O1 C6 C1 119.7(10) . . ?
O1 C6 C5 117.4(9) . . ?
C1 C6 C5 122.9(10) . . ?
C3 C7 C9 111.5(8) . . ?
C3 C7 C8 112.2(8) . . ?
C9 C7 C8 107.7(8) . . ?
C3 C7 C10 108.6(8) . . ?
C9 C7 C10 108.9(9) . . ?
C8 C7 C10 107.8(8) . . ?
C12 C11 C5 114.1(9) . . ?
C12 C11 C14 109.3(9) . . ?
C5 C11 C14 111.1(9) . . ?
C12 C11 C13 107.3(10) . . ?
C5 C11 C13 106.6(8) . . ?
C14 C11 C13 108.1(9) . . ?
C16 C17 C35 50.4(13) . . ?
C16 C17 S1 103.7(8) . . ?
C35 C17 S1 117.8(15) . . ?
C20 C19 S1 108.8(8) . . ?
C26 C21 C22 120.2(10) . . ?
C23 C22 C21 119.4(11) . . ?
C24 C23 C22 118.2(12) . . ?
C25 C24 C23 122.0(12) . . ?
C24 C25 C26 120.4(10) . . ?
C21 C26 C25 119.8(10) . . ?
C32 C27 C28 121.1(11) . . ?
C29 C28 C27 118.4(10) . . ?
C30 C29 C28 122.2(11) . . ?
C29 C30 C31 118.2(11) . . ?
C32 C31 C30 118.7(11) . . ?
C27 C32 C31 121.2(12) . . ?

loop_
_geom_bond_atom_site_label_1
_geom_bond_atom_site_label_2
_geom_bond_distance
_geom_bond_site_symmetry_2
_geom_bond_publ_flag
C15 N1 1.488(14) . ?
C15 C1 1.618(17) . ?
C16 N1 1.418(15) . ?
C16 C17 1.577(17) . ?
C18 N1 1.527(15) . ?
C33 N1 1.61(2) . ?
C33 C1 1.67(3) . ?
C34 N1 1.42(3) . ?
C35 N1 1.51(3) . ?
C35 C17 1.66(3) . ?
Mo1 O3 1.694(8) . ?
Mo1 O2 1.705(7) . ?
Mo1 O1 1.913(8) . ?
Mo1 Cl1 2.384(3) . ?
Mo1 N1 2.430(8) . ?
Mo1 S1 2.750(3) . ?
S1 C19 1.805(10) . ?
S1 C17 1.815(12) . ?
O1 C6 1.377(12) . ?
C1 C6 1.377(14) . ?
C1 C2 1.401(15) . ?
C2 C3 1.389(13) . ?
C3 C4 1.419(12) . ?
C3 C7 1.526(13) . ?
C4 C5 1.371(13) . ?
C5 C6 1.389(14) . ?
C5 C11 1.537(15) . ?
C7 C9 1.532(14) . ?
C7 C8 1.551(14) . ?
C7 C10 1.562(14) . ?
C11 C12 1.491(14) . ?
C11 C14 1.538(15) . ?
C11 C13 1.567(14) . ?
C19 C20 1.511(16) . ?
C21 C26 1.330(16) . ?
C21 C22 1.412(15) . ?
C22 C23 1.381(16) . ?
C23 C24 1.377(15) . ?
C24 C25 1.324(15) . ?
C25 C26 1.395(15) . ?
C27 C32 1.334(14) . ?
C27 C28 1.391(16) . ?
C28 C29 1.371(15) . ?
C29 C30 1.360(16) . ?
C30 C31 1.429(16) . ?
C31 C32 1.380(16) . ?

loop_
_geom_torsion_atom_site_label_1
_geom_torsion_atom_site_label_2
_geom_torsion_atom_site_label_3
_geom_torsion_atom_site_label_4
_geom_torsion
_geom_torsion_site_symmetry_1
_geom_torsion_site_symmetry_2
_geom_torsion_site_symmetry_3
_geom_torsion_site_symmetry_4
_geom_torsion_publ_flag
C17 C16 N1 C34 128(2) . . . . ?
C17 C16 N1 C15 -173.8(11) . . . . ?
C17 C16 N1 C35 48.4(19) . . . . ?
C17 C16 N1 C18 74.0(14) . . . . ?
C17 C16 N1 C33 -159.5(18) . . . . ?
C17 C16 N1 Mo1 -53.3(13) . . . . ?
C1 C15 N1 C16 58.6(14) . . . . ?
C1 C15 N1 C34 -169(2) . . . . ?
C1 C15 N1 C35 119(2) . . . . ?
C1 C15 N1 C18 175.5(10) . . . . ?
C1 C15 N1 C33 45.5(13) . . . . ?
C1 C15 N1 Mo1 -65.9(11) . . . . ?
C17 C35 N1 C16 -42.1(15) . . . . ?
C17 C35 N1 C34 -176.0(19) . . . . ?
C17 C35 N1 C15 -123(2) . . . . ?
C17 C35 N1 C18 166(3) . . . . ?
C17 C35 N1 C33 -65(2) . . . . ?
C17 C35 N1 Mo1 63(2) . . . . ?
C1 C33 N1 C16 154.0(19) . . . . ?
C1 C33 N1 C34 -69.6(18) . . . . ?
C1 C33 N1 C15 -41.6(11) . . . . ?
C1 C33 N1 C35 177.5(17) . . . . ?
C1 C33 N1 C18 -121.6(14) . . . . ?
C1 C33 N1 Mo1 53.2(15) . . . . ?
O3 Mo1 N1 C16 -163.8(8) . . . . ?
O2 Mo1 N1 C16 16.2(15) . . . . ?
O1 Mo1 N1 C16 -65.1(8) . . . . ?
Cl1 Mo1 N1 C16 99.9(8) . . . . ?
S1 Mo1 N1 C16 15.7(7) . . . . ?
O3 Mo1 N1 C34 15.0(13) . . . . ?
O2 Mo1 N1 C34 -165.0(16) . . . . ?
O1 Mo1 N1 C34 113.7(13) . . . . ?
Cl1 Mo1 N1 C34 -81.3(13) . . . . ?
S1 Mo1 N1 C34 -165.5(13) . . . . ?
O3 Mo1 N1 C15 -41.7(8) . . . . ?
O2 Mo1 N1 C15 138.3(11) . . . . ?
O1 Mo1 N1 C15 57.0(7) . . . . ?
Cl1 Mo1 N1 C15 -137.9(7) . . . . ?
S1 Mo1 N1 C15 137.8(7) . . . . ?
O3 Mo1 N1 C35 134.8(16) . . . . ?
O2 Mo1 N1 C35 -45(2) . . . . ?
O1 Mo1 N1 C35 -126.5(15) . . . . ?
Cl1 Mo1 N1 C35 38.5(15) . . . . ?
S1 Mo1 N1 C35 -45.7(15) . . . . ?
O3 Mo1 N1 C18 70.2(9) . . . . ?
O2 Mo1 N1 C18 -109.8(13) . . . . ?
O1 Mo1 N1 C18 168.9(8) . . . . ?
Cl1 Mo1 N1 C18 -26.0(8) . . . . ?
S1 Mo1 N1 C18 -110.3(8) . . . . ?
O3 Mo1 N1 C33 -105.5(11) . . . . ?
O2 Mo1 N1 C33 74.5(16) . . . . ?
O1 Mo1 N1 C33 -6.8(11) . . . . ?
Cl1 Mo1 N1 C33 158.3(10) . . . . ?
S1 Mo1 N1 C33 74.0(10) . . . . ?
O3 Mo1 S1 C19 122.8(13) . . . . ?
O2 Mo1 S1 C19 -58.7(5) . . . . ?
O1 Mo1 S1 C19 -156.4(5) . . . . ?
Cl1 Mo1 S1 C19 34.1(5) . . . . ?
N1 Mo1 S1 C19 121.2(5) . . . . ?
O3 Mo1 S1 C17 17.9(14) . . . . ?
O2 Mo1 S1 C17 -163.6(5) . . . . ?
O1 Mo1 S1 C17 98.7(5) . . . . ?
Cl1 Mo1 S1 C17 -70.8(4) . . . . ?
N1 Mo1 S1 C17 16.3(5) . . . . ?
O3 Mo1 O1 C6 40.2(10) . . . . ?
O2 Mo1 O1 C6 148.7(9) . . . . ?
Cl1 Mo1 O1 C6 -92.5(11) . . . . ?
N1 Mo1 O1 C6 -47.1(9) . . . . ?
S1 Mo1 O1 C6 -122.7(9) . . . . ?
N1 C15 C1 C6 50.1(17) . . . . ?
N1 C15 C1 C2 -149.6(11) . . . . ?
N1 C15 C1 C33 -45.9(13) . . . . ?
N1 C33 C1 C6 -76.6(16) . . . . ?
N1 C33 C1 C2 142.7(12) . . . . ?
N1 C33 C1 C15 39.4(10) . . . . ?
C6 C1 C2 C3 2(2) . . . . ?
C15 C1 C2 C3 -159.0(11) . . . . ?
C33 C1 C2 C3 139.4(13) . . . . ?
C1 C2 C3 C4 -1.2(16) . . . . ?
C1 C2 C3 C7 179.6(11) . . . . ?
C2 C3 C4 C5 -0.4(15) . . . . ?
C7 C3 C4 C5 178.8(9) . . . . ?
C3 C4 C5 C6 1.2(14) . . . . ?
C3 C4 C5 C11 -180.0(9) . . . . ?
Mo1 O1 C6 C1 38.4(16) . . . . ?
Mo1 O1 C6 C5 -144.4(8) . . . . ?
C2 C1 C6 O1 175.8(11) . . . . ?
C15 C1 C6 O1 -25.0(19) . . . . ?
C33 C1 C6 O1 37.9(18) . . . . ?
C2 C1 C6 C5 -1(2) . . . . ?
C15 C1 C6 C5 157.9(11) . . . . ?
C33 C1 C6 C5 -139.2(13) . . . . ?
C4 C5 C6 O1 -177.5(9) . . . . ?
C11 C5 C6 O1 3.8(15) . . . . ?
C4 C5 C6 C1 -0.3(16) . . . . ?
C11 C5 C6 C1 -179.1(12) . . . . ?
C2 C3 C7 C9 -125.7(11) . . . . ?
C4 C3 C7 C9 55.2(12) . . . . ?
C2 C3 C7 C8 -4.8(14) . . . . ?
C4 C3 C7 C8 176.1(8) . . . . ?
C2 C3 C7 C10 114.4(11) . . . . ?
C4 C3 C7 C10 -64.7(11) . . . . ?
C4 C5 C11 C12 -0.6(14) . . . . ?
C6 C5 C11 C12 178.2(10) . . . . ?
C4 C5 C11 C14 123.6(10) . . . . ?
C6 C5 C11 C14 -57.7(12) . . . . ?
C4 C5 C11 C13 -118.9(10) . . . . ?
C6 C5 C11 C13 59.9(13) . . . . ?
N1 C16 C17 C35 -47.3(19) . . . . ?
N1 C16 C17 S1 67.6(13) . . . . ?
N1 C35 C17 C16 40.4(14) . . . . ?
N1 C35 C17 S1 -44(3) . . . . ?
C19 S1 C17 C16 -157.9(8) . . . . ?
Mo1 S1 C17 C16 -43.3(8) . . . . ?
C19 S1 C17 C35 -105.7(16) . . . . ?
Mo1 S1 C17 C35 8.9(16) . . . . ?
C17 S1 C19 C20 177.1(9) . . . . ?
Mo1 S1 C19 C20 72.1(9) . . . . ?
C26 C21 C22 C23 1.1(15) . . . . ?
C21 C22 C23 C24 -2.4(17) . . . . ?
C22 C23 C24 C25 2.7(19) . . . . ?
C23 C24 C25 C26 -1.6(18) . . . . ?
C22 C21 C26 C25 0.1(15) . . . . ?
C24 C25 C26 C21 0.2(16) . . . . ?
C32 C27 C28 C29 1.6(16) . . . . ?
C27 C28 C29 C30 -1.1(16) . . . . ?
C28 C29 C30 C31 1.8(17) . . . . ?
C29 C30 C31 C32 -3.1(17) . . . . ?
C28 C27 C32 C31 -3.0(17) . . . . ?
C30 C31 C32 C27 3.7(17) . . . . ?
